data_7228871
loop_
_publ_author_name
'Niu , Yahui'
'Xu, Longfei'
'Wang, Qin'
'Wu, Haoran'
'Zhang, Yanrong'

_publ_section_title
;
 Planar 2-(2-hydroxyphenyl)benzothiazole-based dyes functionalized via
 triple bonds as exceedingly efficient solid-state fluorophores
;
_journal_name_full CrystEngComm
_journal_paper_doi 10.1039/C7CE01108C
_journal_year 2017
_chemical_formula_sum 'C21 H13 N O S'
_chemical_formula_weight 327.38
_chemical_name_systematic
; 
 ? 
;
_space_group_IT_number 19
_symmetry_cell_setting orthorhombic
_symmetry_space_group_name_Hall 'P 2ac 2ab'
_symmetry_space_group_name_H-M 'P 21 21 21'
_atom_sites_solution_hydrogens geom
_atom_sites_solution_primary direct
_atom_sites_solution_secondary difmap
_audit_creation_method SHELXL-97
_audit_update_record
;
2017-07-26 deposited with the CCDC.
2017-08-07 downloaded from the CCDC.
;
_cell_angle_alpha 90.00
_cell_angle_beta 90.00
_cell_angle_gamma 90.00
_cell_formula_units_Z 4
_cell_length_a 4.5363(4)
_cell_length_b 10.1250(8)
_cell_length_c 34.375(3)
_cell_measurement_reflns_used 1677
_cell_measurement_temperature 298(2)
_cell_measurement_theta_max 21.307
_cell_measurement_theta_min 2.336
_cell_volume 1578.8(2)
_computing_cell_refinement 'Bruker SMART'
_computing_data_collection 'Bruker SMART'
_computing_data_reduction 'Bruker SHELXTL'
_computing_molecular_graphics 'Bruker SHELXTL'
_computing_publication_material 'Bruker SHELXTL'
_computing_structure_refinement 'SHELXL-97 (Sheldrick, 1997)'
_computing_structure_solution 'SHELXS-97 (Sheldrick, 1990)'
_diffrn_ambient_temperature 298(2)
_diffrn_measured_fraction_theta_full 0.993
_diffrn_measured_fraction_theta_max 0.993
_diffrn_measurement_device_type 'CCD area detector'
_diffrn_measurement_method 'phi and omega scans'
_diffrn_radiation_monochromator graphite
_diffrn_radiation_source 'fine-focus sealed tube'
_diffrn_radiation_type MoK\a
_diffrn_radiation_wavelength 0.71073
_diffrn_reflns_av_R_equivalents 0.0448
_diffrn_reflns_av_sigmaI/netI 0.0621
_diffrn_reflns_limit_h_max 5
_diffrn_reflns_limit_h_min -5
_diffrn_reflns_limit_k_max 12
_diffrn_reflns_limit_k_min -11
_diffrn_reflns_limit_l_max 38
_diffrn_reflns_limit_l_min -40
_diffrn_reflns_number 8041
_diffrn_reflns_theta_full 25.02
_diffrn_reflns_theta_max 25.02
_diffrn_reflns_theta_min 2.33
_exptl_absorpt_coefficient_mu 0.211
_exptl_absorpt_correction_T_max 0.9690
_exptl_absorpt_correction_T_min 0.9147
_exptl_absorpt_correction_type multi-scan
_exptl_absorpt_process_details sadabs
_exptl_crystal_density_diffrn 1.377
_exptl_crystal_density_method 'not measured'
_exptl_crystal_F_000 680
_exptl_crystal_size_max 0.43
_exptl_crystal_size_mid 0.17
_exptl_crystal_size_min 0.15
_refine_diff_density_max 0.213
_refine_diff_density_min -0.178
_refine_diff_density_rms 0.036
_refine_ls_abs_structure_details 'Flack H D (1983), Acta Cryst. A39, 876-881'
_refine_ls_abs_structure_Flack -0.10(10)
_refine_ls_extinction_method none
_refine_ls_goodness_of_fit_ref 1.076
_refine_ls_hydrogen_treatment constr
_refine_ls_matrix_type full
_refine_ls_number_parameters 217
_refine_ls_number_reflns 2782
_refine_ls_number_restraints 0
_refine_ls_restrained_S_all 1.076
_refine_ls_R_factor_all 0.0680
_refine_ls_R_factor_gt 0.0446
_refine_ls_shift/su_max 0.000
_refine_ls_shift/su_mean 0.000
_refine_ls_structure_factor_coef Fsqd
_refine_ls_weighting_details 'calc w=1/[\s^2^(Fo^2^)+(0.0131P)^2^+0.0000P] where P=(Fo^2^+2Fc^2^)/3'
_refine_ls_weighting_scheme calc
_refine_ls_wR_factor_gt 0.0649
_refine_ls_wR_factor_ref 0.0684
_reflns_number_gt 2007
_reflns_number_total 2782
_reflns_threshold_expression >2sigma(I)
_cod_data_source_file c7ce01108c2.cif
_cod_data_source_block 160507b
_cod_depositor_comments
;
The following automatic conversions were performed:

'_symmetry_cell_setting' value 'Orthorhombic' changed to
'orthorhombic' according to
/home/data/users/saulius/crontab/automatic-downloads/rss-feeds/RSC/lib/dictionaries/cif_core.dic
dictionary named 'cif_core.dic' version 2.4.2 from 2011-04-26.

Automatic conversion script
Id: cif_fix_values 4973 2017-02-22 13:04:09Z antanas 
;
_cod_original_sg_symbol_H-M P2(1)2(1)2(1)
_cod_database_code 7228871

loop_
_symmetry_equiv_pos_as_xyz
'x, y, z'
'-x+1/2, -y, z+1/2'
'-x, y+1/2, -z+1/2'
'x+1/2, -y+1/2, -z'

loop_
_atom_site_label
_atom_site_type_symbol
_atom_site_fract_x
_atom_site_fract_y
_atom_site_fract_z
_atom_site_U_iso_or_equiv
_atom_site_adp_type
_atom_site_occupancy
_atom_site_symmetry_multiplicity
_atom_site_calc_flag
_atom_site_refinement_flags
N1 N 0.6274(5) 0.4016(2) 0.05772(5) 0.0430(6) Uani 1 1 d .
O1 O 0.2692(5) 0.54461(17) 0.01592(4) 0.0613(6) Uani 1 1 d .
H1 H 0.3864 0.4851 0.0207 0.092 Uiso 1 1 calc R
S1 S 0.67885(18) 0.41454(7) 0.132004(17) 0.0533(2) Uani 1 1 d .
C1 C 0.5353(6) 0.4679(2) 0.08764(7) 0.0417(7) Uani 1 1 d .
C2 C 0.8209(7) 0.3037(3) 0.06813(7) 0.0450(7) Uani 1 1 d .
C3 C 0.8773(7) 0.2945(3) 0.10778(7) 0.0451(8) Uani 1 1 d .
C4 C 1.0651(7) 0.2000(3) 0.12248(8) 0.0590(9) Uani 1 1 d .
H4 H 1.0997 0.1939 0.1491 0.071 Uiso 1 1 calc R
C5 C 1.1995(7) 0.1152(3) 0.09707(8) 0.0615(8) Uani 1 1 d .
H5 H 1.3267 0.0507 0.1065 0.074 Uiso 1 1 calc R
C6 C 1.1485(7) 0.1239(3) 0.05737(8) 0.0611(8) Uani 1 1 d .
H6 H 1.2428 0.0658 0.0405 0.073 Uiso 1 1 calc R
C7 C 0.9609(7) 0.2173(3) 0.04273(8) 0.0526(8) Uani 1 1 d .
H7 H 0.9275 0.2229 0.0161 0.063 Uiso 1 1 calc R
C8 C 0.3295(6) 0.5765(2) 0.08481(6) 0.0396(6) Uani 1 1 d .
C9 C 0.2048(7) 0.6096(2) 0.04879(7) 0.0447(7) Uani 1 1 d .
C10 C 0.0070(7) 0.7127(3) 0.04616(8) 0.0536(8) Uani 1 1 d .
H10 H -0.0756 0.7344 0.0222 0.064 Uiso 1 1 calc R
C11 C -0.0678(7) 0.7829(3) 0.07860(8) 0.0522(8) Uani 1 1 d .
H11 H -0.2013 0.8523 0.0764 0.063 Uiso 1 1 calc R
C12 C 0.0506(7) 0.7532(3) 0.11468(8) 0.0471(8) Uani 1 1 d .
C13 C 0.2513(7) 0.6510(3) 0.11703(7) 0.0479(8) Uani 1 1 d .
H13 H 0.3366 0.6315 0.1410 0.058 Uiso 1 1 calc R
C14 C -0.0312(7) 0.8269(3) 0.14833(8) 0.0564(9) Uani 1 1 d .
C15 C -0.1052(7) 0.8903(3) 0.17573(8) 0.0575(9) Uani 1 1 d .
C16 C -0.1957(8) 0.9732(3) 0.20701(7) 0.0502(8) Uani 1 1 d .
C17 C -0.0874(8) 0.9577(3) 0.24402(8) 0.0724(12) Uani 1 1 d .
H17 H 0.0471 0.8908 0.2493 0.087 Uiso 1 1 calc R
C18 C -0.1775(9) 1.0411(3) 0.27320(8) 0.0805(11) Uani 1 1 d .
H18 H -0.1049 1.0289 0.2982 0.097 Uiso 1 1 calc R
C19 C -0.3675(8) 1.1394(3) 0.26638(9) 0.0708(10) Uani 1 1 d .
H19 H -0.4275 1.1948 0.2865 0.085 Uiso 1 1 calc R
C20 C -0.4712(8) 1.1573(3) 0.22994(10) 0.0874(12) Uani 1 1 d .
H20 H -0.5993 1.2268 0.2248 0.105 Uiso 1 1 calc R
C21 C -0.3887(8) 1.0735(3) 0.20040(8) 0.0751(11) Uani 1 1 d .
H21 H -0.4659 1.0856 0.1756 0.090 Uiso 1 1 calc R

loop_
_atom_site_aniso_label
_atom_site_aniso_U_11
_atom_site_aniso_U_22
_atom_site_aniso_U_33
_atom_site_aniso_U_23
_atom_site_aniso_U_13
_atom_site_aniso_U_12
N1 0.0450(17) 0.0404(13) 0.0436(12) -0.0004(11) 0.0045(12) 0.0002(13)
O1 0.0809(18) 0.0611(13) 0.0420(9) -0.0025(9) 0.0011(11) 0.0146(12)
S1 0.0573(5) 0.0574(4) 0.0452(4) -0.0010(4) -0.0012(4) -0.0034(5)
C1 0.042(2) 0.0391(16) 0.0442(15) 0.0000(13) 0.0039(14) -0.0104(15)
C2 0.0414(19) 0.0405(17) 0.0530(17) -0.0004(13) 0.0036(17) -0.0096(17)
C3 0.042(2) 0.0457(17) 0.0475(16) -0.0014(13) -0.0037(15) -0.0085(16)
C4 0.057(2) 0.059(2) 0.061(2) 0.0087(16) -0.0129(18) -0.0080(18)
C5 0.057(2) 0.0441(18) 0.083(2) 0.0051(16) -0.012(2) 0.0012(18)
C6 0.057(2) 0.052(2) 0.074(2) -0.0106(16) -0.003(2) 0.0021(19)
C7 0.056(2) 0.0458(19) 0.0561(17) -0.0052(15) -0.0025(17) -0.0022(17)
C8 0.0395(18) 0.0374(15) 0.0418(14) -0.0005(12) 0.0049(14) -0.0070(16)
C9 0.048(2) 0.0409(17) 0.0448(15) -0.0022(14) 0.0075(15) -0.0044(17)
C10 0.060(2) 0.0480(19) 0.0526(18) 0.0022(15) -0.0006(17) 0.0006(17)
C11 0.051(2) 0.0385(17) 0.0666(19) 0.0013(15) 0.0084(17) 0.0014(15)
C12 0.054(2) 0.0377(17) 0.0494(16) -0.0028(14) 0.0099(16) -0.0070(16)
C13 0.053(2) 0.0473(17) 0.0432(15) 0.0008(13) 0.0032(15) -0.0050(16)
C14 0.066(3) 0.0461(19) 0.0573(19) -0.0038(15) 0.0080(17) -0.0095(17)
C15 0.062(3) 0.0494(19) 0.0606(18) -0.0005(16) 0.0113(17) -0.0021(18)
C16 0.053(2) 0.0473(18) 0.0508(17) -0.0051(14) 0.0115(18) -0.0016(18)
C17 0.094(3) 0.066(2) 0.0572(19) 0.0009(16) 0.004(2) 0.027(2)
C18 0.102(3) 0.089(3) 0.0506(18) -0.0047(18) 0.000(2) 0.020(3)
C19 0.078(3) 0.073(2) 0.061(2) -0.0189(17) 0.010(2) 0.005(2)
C20 0.091(3) 0.095(3) 0.076(2) -0.018(2) -0.006(2) 0.041(2)
C21 0.072(3) 0.096(3) 0.0567(19) -0.0181(19) -0.0069(18) 0.028(2)

loop_
_atom_type_symbol
_atom_type_description
_atom_type_scat_dispersion_real
_atom_type_scat_dispersion_imag
_atom_type_scat_source
C C 0.0033 0.0016 'International Tables Vol C Tables 4.2.6.8 and 6.1.1.4'
H H 0.0000 0.0000 'International Tables Vol C Tables 4.2.6.8 and 6.1.1.4'
N N 0.0061 0.0033 'International Tables Vol C Tables 4.2.6.8 and 6.1.1.4'
O O 0.0106 0.0060 'International Tables Vol C Tables 4.2.6.8 and 6.1.1.4'
S S 0.1246 0.1234 'International Tables Vol C Tables 4.2.6.8 and 6.1.1.4'

loop_
_geom_angle_atom_site_label_1
_geom_angle_atom_site_label_2
_geom_angle_atom_site_label_3
_geom_angle
C1 N1 C2 111.9(2)
C9 O1 H1 109.5
C3 S1 C1 89.48(13)
N1 C1 C8 123.3(2)
N1 C1 S1 114.4(2)
C8 C1 S1 122.37(19)
N1 C2 C7 125.7(2)
N1 C2 C3 114.9(2)
C7 C2 C3 119.4(3)
C4 C3 C2 121.3(3)
C4 C3 S1 129.4(2)
C2 C3 S1 109.3(2)
C5 C4 C3 118.5(3)
C5 C4 H4 120.7
C3 C4 H4 120.7
C4 C5 C6 120.9(3)
C4 C5 H5 119.5
C6 C5 H5 119.5
C7 C6 C5 120.7(3)
C7 C6 H6 119.7
C5 C6 H6 119.7
C6 C7 C2 119.2(3)
C6 C7 H7 120.4
C2 C7 H7 120.4
C13 C8 C9 118.2(3)
C13 C8 C1 121.7(2)
C9 C8 C1 120.1(2)
O1 C9 C10 117.3(2)
O1 C9 C8 122.7(3)
C10 C9 C8 120.1(2)
C11 C10 C9 120.1(3)
C11 C10 H10 119.9
C9 C10 H10 119.9
C10 C11 C12 121.5(3)
C10 C11 H11 119.3
C12 C11 H11 119.3
C13 C12 C11 118.1(2)
C13 C12 C14 121.1(3)
C11 C12 C14 120.8(3)
C12 C13 C8 122.0(2)
C12 C13 H13 119.0
C8 C13 H13 119.0
C15 C14 C12 178.0(3)
C14 C15 C16 176.5(3)
C21 C16 C17 118.0(3)
C21 C16 C15 119.9(3)
C17 C16 C15 122.0(3)
C16 C17 C18 120.0(3)
C16 C17 H17 120.0
C18 C17 H17 120.0
C19 C18 C17 121.4(3)
C19 C18 H18 119.3
C17 C18 H18 119.3
C18 C19 C20 119.1(3)
C18 C19 H19 120.4
C20 C19 H19 120.4
C19 C20 C21 120.5(3)
C19 C20 H20 119.7
C21 C20 H20 119.7
C16 C21 C20 120.8(3)
C16 C21 H21 119.6
C20 C21 H21 119.6

loop_
_geom_bond_atom_site_label_1
_geom_bond_atom_site_label_2
_geom_bond_distance
N1 C1 1.297(3)
N1 C2 1.372(3)
O1 C9 1.340(2)
O1 H1 0.8200
S1 C3 1.726(3)
S1 C1 1.744(3)
C1 C8 1.446(3)
C2 C7 1.389(3)
C2 C3 1.390(3)
C3 C4 1.377(3)
C4 C5 1.368(3)
C4 H4 0.9300
C5 C6 1.387(3)
C5 H5 0.9300
C6 C7 1.368(4)
C6 H6 0.9300
C7 H7 0.9300
C8 C13 1.386(3)
C8 C9 1.402(3)
C9 C10 1.379(4)
C10 C11 1.365(3)
C10 H10 0.9300
C11 C12 1.384(3)
C11 H11 0.9300
C12 C13 1.381(3)
C12 C14 1.426(3)
C13 H13 0.9300
C14 C15 1.188(3)
C15 C16 1.424(3)
C16 C21 1.361(4)
C16 C17 1.373(3)
C17 C18 1.373(4)
C17 H17 0.9300
C18 C19 1.338(4)
C18 H18 0.9300
C19 C20 1.350(4)
C19 H19 0.9300
C20 C21 1.375(3)
C20 H20 0.9300
C21 H21 0.9300

loop_
_geom_torsion_atom_site_label_1
_geom_torsion_atom_site_label_2
_geom_torsion_atom_site_label_3
_geom_torsion_atom_site_label_4
_geom_torsion
C2 N1 C1 C8 -180.0(2)
C2 N1 C1 S1 -0.3(3)
C3 S1 C1 N1 0.1(2)
C3 S1 C1 C8 179.8(2)
C1 N1 C2 C7 -179.0(3)
C1 N1 C2 C3 0.4(3)
N1 C2 C3 C4 179.4(2)
C7 C2 C3 C4 -1.2(4)
N1 C2 C3 S1 -0.3(3)
C7 C2 C3 S1 179.1(2)
C1 S1 C3 C4 -179.5(3)
C1 S1 C3 C2 0.1(2)
C2 C3 C4 C5 0.7(4)
S1 C3 C4 C5 -179.7(2)
C3 C4 C5 C6 0.1(4)
C4 C5 C6 C7 -0.4(5)
C5 C6 C7 C2 -0.1(4)
N1 C2 C7 C6 -179.8(3)
C3 C2 C7 C6 0.8(4)
N1 C1 C8 C13 -175.5(3)
S1 C1 C8 C13 4.9(4)
N1 C1 C8 C9 4.1(4)
S1 C1 C8 C9 -175.6(2)
C13 C8 C9 O1 179.2(2)
C1 C8 C9 O1 -0.4(4)
C13 C8 C9 C10 -0.9(4)
C1 C8 C9 C10 179.5(3)
O1 C9 C10 C11 -180.0(2)
C8 C9 C10 C11 0.1(4)
C9 C10 C11 C12 -0.1(4)
C10 C11 C12 C13 0.9(4)
C10 C11 C12 C14 -179.6(3)
C11 C12 C13 C8 -1.7(4)
C14 C12 C13 C8 178.7(3)
C9 C8 C13 C12 1.7(4)
C1 C8 C13 C12 -178.7(2)
C13 C12 C14 C15 -176(100)
C11 C12 C14 C15 4(10)
C12 C14 C15 C16 -37(14)
C14 C15 C16 C21 32(6)
C14 C15 C16 C17 -146(6)
C21 C16 C17 C18 0.9(5)
C15 C16 C17 C18 179.1(3)
C16 C17 C18 C19 -0.9(6)
C17 C18 C19 C20 -0.4(6)
C18 C19 C20 C21 1.7(6)
C17 C16 C21 C20 0.4(5)
C15 C16 C21 C20 -177.8(3)
C19 C20 C21 C16 -1.7(6)
